data_7011141
loop_
_publ_author_name
'Scott B. Clendenning'
'Barbara Gehrhus'
'Peter B. Hitchcock'
'Daniel F. Moser'
'John F. Nixon'
'Robert West'

_publ_section_title
;
 [1 + 4]-Cycloadditions of silylenes to
 2,4,6-tri-tert-butyl-1,3,5-triphosphabenzene
;
_journal_issue 4
_journal_name_full 'J. Chem. Soc., Dalton Trans.'
_journal_page_first 484
_journal_page_last 490
_journal_paper_doi 10.1039/b108020m
_journal_year 2002
_chemical_compound_source 'synthesis as described'
_chemical_formula_moiety 'C25 H47 N2 P3 Si1'
_chemical_formula_structural 'C25 H47 N2 P3 SI'
_chemical_formula_sum 'C25 H47 N2 P3 Si'
_chemical_formula_weight 496.65
_chemical_name_common '[P3C3tBu3Si(tBuNCHCHNtBu)]'
_space_group_IT_number 14
_symmetry_cell_setting monoclinic
_symmetry_Int_Tables_number 14
_symmetry_space_group_name_Hall '-P 2yn'
_symmetry_space_group_name_H-M 'P 1 21/n 1'
_atom_sites_solution_hydrogens geom
_atom_sites_solution_primary direct
_atom_sites_solution_secondary difmap
_audit_conform_dict_location ftp://ftp.iucr.org/cifdics/cif_core.dic
_audit_conform_dict_name cif_core.dic
_audit_conform_dict_version 2.1
_audit_creation_date 2000-09-13T15:43:35-00:00
_audit_creation_method 'WinGX routine CIF_UPDATE'
_cell_angle_alpha 90
_cell_angle_beta 101.718(2)
_cell_angle_gamma 90
_cell_formula_units_Z 4
_cell_length_a 11.0847(4)
_cell_length_b 17.7623(5)
_cell_length_c 14.7350(4)
_cell_measurement_reflns_used 11183
_cell_measurement_temperature 173(2)
_cell_measurement_theta_max 30.034
_cell_measurement_theta_min 3.705
_cell_measurement_wavelength 0.71073
_cell_volume 2840.71(15)
_computing_cell_refinement 'HKL Scalepack (Otwinowski & Minor 1997)'
_computing_data_reduction 'HKL Denzo and Scalepack (Otwinowski & Minor 1997)'
_computing_molecular_graphics 'Ortep-3 for Windows (Farrugia, 1997)'
_computing_publication_material 'WinGX publication routines (Farrugia, 1999)'
_computing_structure_refinement 'SHELXL-97 (Sheldrick, 1997)'
_computing_structure_solution 'SHELXS-97 (Sheldrick, 1997)'
_diffrn_ambient_temperature 173(2)
_diffrn_measured_fraction_theta_full 0.991
_diffrn_measured_fraction_theta_max 0.991
_diffrn_measurement_device KappaCCD
_diffrn_measurement_method CCD
_diffrn_radiation_monochromator graphite
_diffrn_radiation_probe x-ray
_diffrn_radiation_type MoK\a
_diffrn_radiation_wavelength 0.71073
_diffrn_reflns_av_R_equivalents 0.0446
_diffrn_reflns_av_unetI/netI 0.0613
_diffrn_reflns_limit_h_max 15
_diffrn_reflns_limit_h_min -14
_diffrn_reflns_limit_k_max 24
_diffrn_reflns_limit_k_min -24
_diffrn_reflns_limit_l_max 20
_diffrn_reflns_limit_l_min -14
_diffrn_reflns_number 18960
_diffrn_reflns_theta_full 30.04
_diffrn_reflns_theta_max 30.04
_diffrn_reflns_theta_min 3.72
_exptl_absorpt_coefficient_mu 0.267
_exptl_absorpt_correction_T_max 0.9485
_exptl_absorpt_correction_T_min 0.9485
_exptl_crystal_colour red
_exptl_crystal_density_diffrn 1.161
_exptl_crystal_density_method 'not measured'
_exptl_crystal_description prism
_exptl_crystal_F_000 1080
_exptl_crystal_size_max 0.2
_exptl_crystal_size_mid 0.2
_exptl_crystal_size_min 0.2
_refine_diff_density_max 0.354
_refine_diff_density_min -0.277
_refine_diff_density_rms 0.06
_refine_ls_extinction_method none
_refine_ls_goodness_of_fit_ref 1.028
_refine_ls_hydrogen_treatment mixed
_refine_ls_matrix_type full
_refine_ls_number_parameters 280
_refine_ls_number_reflns 8244
_refine_ls_number_restraints 0
_refine_ls_restrained_S_all 1.028
_refine_ls_R_factor_all 0.072
_refine_ls_R_factor_gt 0.0469
_refine_ls_shift/su_max 0.001
_refine_ls_shift/su_mean 0
_refine_ls_structure_factor_coef Fsqd
_refine_ls_weighting_details 'calc w=1/[\s^2^(Fo^2^)+(0.0392P)^2^+1.4217P] where P=(Fo^2^+2Fc^2^)/3'
_refine_ls_weighting_scheme calc
_refine_ls_wR_factor_gt 0.103
_refine_ls_wR_factor_ref 0.1139
_reflns_number_gt 6202
_reflns_number_total 8244
_reflns_threshold_expression >2sigma(I)
_cod_data_source_file b108020m.txt
_cod_data_source_block sep1600
_cod_original_sg_symbol_H-M P2(1)/n
_cod_database_code 7011141

loop_
_symmetry_equiv_pos_as_xyz
'x, y, z'
'-x+1/2, y+1/2, -z+1/2'
'-x, -y, -z'
'x-1/2, -y-1/2, z-1/2'

loop_
_atom_site_label
_atom_site_type_symbol
_atom_site_fract_x
_atom_site_fract_y
_atom_site_fract_z
_atom_site_U_iso_or_equiv
_atom_site_adp_type
_atom_site_occupancy
_atom_site_symmetry_multiplicity
_atom_site_calc_flag
_atom_site_refinement_flags
_atom_site_disorder_assembly
_atom_site_disorder_group
P1 P 0.90331(4) 0.22727(2) 0.77896(3) 0.02196(10) Uani 1 1 d . . .
P2 P 1.04442(4) 0.14417(2) 0.65146(3) 0.02120(10) Uani 1 1 d . . .
P3 P 1.06886(4) 0.09804(3) 0.85435(3) 0.02338(11) Uani 1 1 d . . .
Si Si 0.87528(4) 0.08024(3) 0.68108(3) 0.01846(10) Uani 1 1 d . . .
N1 N 0.72678(14) 0.09374(8) 0.61543(10) 0.0232(3) Uani 1 1 d . . .
N2 N 0.86190(14) -0.01795(8) 0.67611(10) 0.0234(3) Uani 1 1 d . . .
C1 C 0.90717(15) 0.12521(9) 0.80611(11) 0.0192(3) Uani 1 1 d . . .
C2 C 0.98236(16) 0.23181(9) 0.69258(12) 0.0219(3) Uani 1 1 d . . .
C3 C 1.13736(16) 0.11087(10) 0.76333(12) 0.0228(3) Uani 1 1 d . . .
C4 C 0.82223(16) 0.10626(10) 0.87716(11) 0.0228(3) Uani 1 1 d . . .
C5 C 0.86502(19) 0.14954(12) 0.96809(12) 0.0322(4) Uani 1 1 d . . .
H5A H 0.8634 0.2037 0.9553 0.048 Uiso 1 1 calc R . .
H5B H 0.9492 0.1343 0.9965 0.048 Uiso 1 1 calc R . .
H5C H 0.8099 0.1383 1.0106 0.048 Uiso 1 1 calc R . .
C6 C 0.68810(17) 0.12789(12) 0.83785(13) 0.0309(4) Uani 1 1 d . . .
H6A H 0.6587 0.1008 0.7796 0.046 Uiso 1 1 calc R . .
H6B H 0.6827 0.1822 0.8263 0.046 Uiso 1 1 calc R . .
H6C H 0.6371 0.1144 0.8825 0.046 Uiso 1 1 calc R . .
C7 C 0.82633(19) 0.02178(11) 0.89927(13) 0.0315(4) Uani 1 1 d . . .
H7A H 0.7994 -0.0068 0.8419 0.047 Uiso 1 1 calc R . .
H7B H 0.7715 0.0109 0.9421 0.047 Uiso 1 1 calc R . .
H7C H 0.9108 0.0073 0.928 0.047 Uiso 1 1 calc R . .
C8 C 1.01037(19) 0.30879(10) 0.65173(13) 0.0284(4) Uani 1 1 d . . .
C9 C 1.0418(2) 0.30192(12) 0.55574(15) 0.0429(5) Uani 1 1 d . . .
H9A H 0.9717 0.2801 0.5125 0.064 Uiso 1 1 calc R . .
H9B H 1.114 0.2693 0.5594 0.064 Uiso 1 1 calc R . .
H9C H 1.06 0.3519 0.5338 0.064 Uiso 1 1 calc R . .
C10 C 1.1214(3) 0.34323(13) 0.71703(19) 0.0600(8) Uani 1 1 d . . .
H10A H 1.1033 0.3483 0.7791 0.09 Uiso 1 1 calc R . .
H10B H 1.1388 0.393 0.694 0.09 Uiso 1 1 calc R . .
H10C H 1.1932 0.3105 0.7198 0.09 Uiso 1 1 calc R . .
C11 C 0.9016(3) 0.36301(13) 0.6445(2) 0.0572(7) Uani 1 1 d . . .
H11A H 0.8801 0.3684 0.7055 0.086 Uiso 1 1 calc R . .
H11B H 0.8307 0.3431 0.6003 0.086 Uiso 1 1 calc R . .
H11C H 0.9244 0.4123 0.6232 0.086 Uiso 1 1 calc R . .
C12 C 1.27763(17) 0.10171(11) 0.77323(14) 0.0297(4) Uani 1 1 d . . .
C13 C 1.3347(2) 0.18055(13) 0.77572(18) 0.0457(6) Uani 1 1 d . . .
H13A H 1.2999 0.2073 0.7182 0.068 Uiso 1 1 calc R . .
H13B H 1.4241 0.1761 0.782 0.068 Uiso 1 1 calc R . .
H13C H 1.3166 0.2086 0.8286 0.068 Uiso 1 1 calc R . .
C14 C 1.3134(2) 0.05885(14) 0.69199(17) 0.0466(6) Uani 1 1 d . . .
H14A H 1.2779 0.0843 0.6337 0.07 Uiso 1 1 calc R . .
H14B H 1.2818 0.0073 0.6905 0.07 Uiso 1 1 calc R . .
H14C H 1.4034 0.0577 0.7001 0.07 Uiso 1 1 calc R . .
C15 C 1.33414(19) 0.06083(13) 0.86361(16) 0.0412(5) Uani 1 1 d . . .
H15A H 1.3122 0.0876 0.9161 0.062 Uiso 1 1 calc R . .
H15B H 1.424 0.0596 0.871 0.062 Uiso 1 1 calc R . .
H15C H 1.3023 0.0092 0.8614 0.062 Uiso 1 1 calc R . .
C16 C 0.66343(18) 0.02554(10) 0.62238(13) 0.0285(4) Uani 1 1 d . . .
H16 H 0.5762 0.0218 0.6057 0.034 Uiso 1 1 calc R . .
C17 C 0.73436(18) -0.03289(10) 0.65390(13) 0.0292(4) Uani 1 1 d . . .
H17 H 0.7015 -0.0814 0.661 0.035 Uiso 1 1 calc R . .
C18 C 0.66072(17) 0.15347(10) 0.55322(12) 0.0278(4) Uani 1 1 d . . .
C19 C 0.5594(2) 0.11941(15) 0.47882(16) 0.0539(7) Uani 1 1 d . . .
H19A H 0.4994 0.0935 0.5084 0.081 Uiso 1 1 calc R . .
H19B H 0.5957 0.0833 0.4418 0.081 Uiso 1 1 calc R . .
H19C H 0.5179 0.1595 0.4385 0.081 Uiso 1 1 calc R . .
C20 C 0.6022(2) 0.20990(14) 0.60945(16) 0.0471(6) Uani 1 1 d . . .
H20A H 0.544 0.1837 0.6404 0.071 Uiso 1 1 calc R . .
H20B H 0.5585 0.2486 0.568 0.071 Uiso 1 1 calc R . .
H20C H 0.6667 0.2336 0.6561 0.071 Uiso 1 1 calc R . .
C21 C 0.7509(2) 0.19288(13) 0.50480(15) 0.0423(5) Uani 1 1 d . . .
H21A H 0.8171 0.2154 0.5511 0.063 Uiso 1 1 calc R . .
H21B H 0.708 0.2324 0.4643 0.063 Uiso 1 1 calc R . .
H21C H 0.7861 0.1563 0.4676 0.063 Uiso 1 1 calc R . .
C22 C 0.94866(19) -0.08290(10) 0.68026(13) 0.0295(4) Uani 1 1 d . . .
C23 C 1.0607(3) -0.05852(14) 0.6465(3) 0.0701(9) Uani 1 1 d . . .
H23A H 1.1007 -0.017 0.685 0.105 Uiso 1 1 calc R . .
H23B H 1.0369 -0.0417 0.582 0.105 Uiso 1 1 calc R . .
H23C H 1.1182 -0.1009 0.6502 0.105 Uiso 1 1 calc R . .
C24 C 0.9851(3) -0.11081(17) 0.77969(18) 0.0771(11) Uani 1 1 d . . .
H24A H 0.9113 -0.1266 0.8016 0.116 Uiso 1 1 calc R . .
H24B H 1.0262 -0.0702 0.8193 0.116 Uiso 1 1 calc R . .
H24C H 1.0415 -0.1536 0.7823 0.116 Uiso 1 1 calc R . .
C25 C 0.8894(3) -0.14755(13) 0.6192(2) 0.0618(8) Uani 1 1 d . . .
H25A H 0.8159 -0.1648 0.6406 0.093 Uiso 1 1 calc R . .
H25B H 0.9482 -0.1892 0.623 0.093 Uiso 1 1 calc R . .
H25C H 0.8659 -0.1303 0.5549 0.093 Uiso 1 1 calc R . .

loop_
_atom_site_aniso_label
_atom_site_aniso_U_11
_atom_site_aniso_U_22
_atom_site_aniso_U_33
_atom_site_aniso_U_23
_atom_site_aniso_U_13
_atom_site_aniso_U_12
P1 0.0228(2) 0.0211(2) 0.0231(2) -0.00246(17) 0.00737(17) -0.00068(17)
P2 0.0226(2) 0.0210(2) 0.0218(2) 0.00061(16) 0.00859(17) 0.00023(17)
P3 0.0178(2) 0.0299(2) 0.0215(2) 0.00240(17) 0.00197(16) -0.00042(18)
Si 0.0193(2) 0.0184(2) 0.0175(2) 0.00022(17) 0.00333(16) -0.00004(17)
N1 0.0211(7) 0.0224(7) 0.0240(7) 0.0010(6) -0.0003(6) -0.0008(6)
N2 0.0267(8) 0.0177(7) 0.0258(7) 0.0001(5) 0.0051(6) -0.0008(6)
C1 0.0178(8) 0.0214(8) 0.0186(7) -0.0006(6) 0.0041(6) -0.0017(6)
C2 0.0224(8) 0.0188(8) 0.0249(8) 0.0004(6) 0.0059(7) -0.0003(6)
C3 0.0192(8) 0.0223(8) 0.0268(8) -0.0012(7) 0.0046(7) -0.0008(7)
C4 0.0209(8) 0.0293(9) 0.0193(8) -0.0007(7) 0.0064(6) -0.0043(7)
C5 0.0307(10) 0.0442(11) 0.0231(9) -0.0062(8) 0.0088(7) -0.0083(9)
C6 0.0224(9) 0.0439(11) 0.0284(9) -0.0032(8) 0.0098(7) -0.0024(8)
C7 0.0350(11) 0.0342(10) 0.0272(9) 0.0044(8) 0.0108(8) -0.0075(8)
C8 0.0367(11) 0.0189(8) 0.0322(9) 0.0023(7) 0.0128(8) -0.0002(8)
C9 0.0610(15) 0.0322(11) 0.0416(12) 0.0085(9) 0.0245(11) -0.0050(10)
C10 0.0753(19) 0.0347(12) 0.0611(16) 0.0095(11) -0.0069(14) -0.0282(13)
C11 0.0726(19) 0.0312(11) 0.0808(19) 0.0214(12) 0.0462(16) 0.0174(12)
C12 0.0186(9) 0.0319(10) 0.0391(10) 0.0002(8) 0.0070(7) 0.0009(8)
C13 0.0231(10) 0.0401(12) 0.0761(17) 0.0003(11) 0.0155(11) -0.0057(9)
C14 0.0271(11) 0.0611(15) 0.0555(14) -0.0112(11) 0.0173(10) 0.0077(10)
C15 0.0210(10) 0.0489(13) 0.0514(13) 0.0041(10) 0.0017(9) 0.0080(9)
C16 0.0239(9) 0.0306(10) 0.0298(9) -0.0039(7) 0.0021(7) -0.0077(8)
C17 0.0316(10) 0.0245(9) 0.0315(9) -0.0007(7) 0.0066(8) -0.0074(8)
C18 0.0246(9) 0.0306(10) 0.0248(8) 0.0027(7) -0.0027(7) 0.0024(7)
C19 0.0498(15) 0.0548(15) 0.0433(13) 0.0101(11) -0.0226(11) -0.0101(12)
C20 0.0447(13) 0.0517(14) 0.0436(12) 0.0064(10) 0.0058(10) 0.0258(11)
C21 0.0392(12) 0.0504(13) 0.0358(11) 0.0172(10) 0.0043(9) 0.0017(10)
C22 0.0376(11) 0.0191(8) 0.0319(9) -0.0013(7) 0.0074(8) 0.0051(8)
C23 0.0556(17) 0.0289(12) 0.139(3) -0.0059(14) 0.0495(19) 0.0085(11)
C24 0.120(3) 0.0619(18) 0.0462(15) 0.0135(13) 0.0100(16) 0.0584(19)
C25 0.0619(18) 0.0340(13) 0.088(2) -0.0268(13) 0.0108(15) 0.0001(12)

loop_
_atom_type_symbol
_atom_type_description
_atom_type_scat_dispersion_real
_atom_type_scat_dispersion_imag
_atom_type_scat_source
C C 0.0033 0.0016 'International Tables Vol C Tables 4.2.6.8 and 6.1.1.4'
H H 0 0 'International Tables Vol C Tables 4.2.6.8 and 6.1.1.4'
N N 0.0061 0.0033 'International Tables Vol C Tables 4.2.6.8 and 6.1.1.4'
P P 0.1023 0.0942 'International Tables Vol C Tables 4.2.6.8 and 6.1.1.4'
Si Si 0.0817 0.0704 'International Tables Vol C Tables 4.2.6.8 and 6.1.1.4'

loop_
_geom_angle_atom_site_label_1
_geom_angle_atom_site_label_2
_geom_angle_atom_site_label_3
_geom_angle
_geom_angle_site_symmetry_1
_geom_angle_site_symmetry_3
_geom_angle_publ_flag
C2 P1 C1 102.51(8) . . ?
C2 P2 C3 98.82(8) . . ?
C2 P2 Si 88.95(6) . . ?
C3 P2 Si 90.05(6) . . ?
C3 P3 C1 102.51(8) . . ?
N1 Si N2 92.94(7) . . ?
N1 Si C1 115.54(7) . . ?
N2 Si C1 116.11(7) . . ?
N1 Si P2 122.52(5) . . ?
N2 Si P2 123.18(5) . . ?
C1 Si P2 88.80(5) . . ?
C16 N1 C18 117.66(15) . . ?
C16 N1 Si 105.55(12) . . ?
C18 N1 Si 136.59(12) . . ?
C17 N2 C22 118.07(14) . . ?
C17 N2 Si 105.64(12) . . ?
C22 N2 Si 135.95(13) . . ?
C4 C1 P3 110.52(11) . . ?
C4 C1 P1 111.12(11) . . ?
P3 C1 P1 108.38(8) . . ?
C4 C1 Si 120.97(11) . . ?
P3 C1 Si 103.22(8) . . ?
P1 C1 Si 101.67(7) . . ?
C8 C2 P1 120.70(12) . . ?
C8 C2 P2 119.81(12) . . ?
P1 C2 P2 119.39(9) . . ?
C12 C3 P3 121.30(13) . . ?
C12 C3 P2 119.06(12) . . ?
P3 C3 P2 119.45(10) . . ?
C6 C4 C5 108.00(15) . . ?
C6 C4 C7 108.08(15) . . ?
C5 C4 C7 108.30(15) . . ?
C6 C4 C1 111.07(14) . . ?
C5 C4 C1 110.60(14) . . ?
C7 C4 C1 110.68(14) . . ?
C10 C8 C9 107.99(19) . . ?
C10 C8 C11 108.3(2) . . ?
C9 C8 C11 108.10(18) . . ?
C10 C8 C2 107.93(16) . . ?
C9 C8 C2 112.96(15) . . ?
C11 C8 C2 111.41(16) . . ?
C13 C12 C15 108.52(18) . . ?
C13 C12 C14 107.48(17) . . ?
C15 C12 C14 108.49(17) . . ?
C13 C12 C3 108.01(15) . . ?
C15 C12 C3 111.01(15) . . ?
C14 C12 C3 113.19(16) . . ?
C17 C16 N1 115.30(17) . . ?
C16 C17 N2 115.38(16) . . ?
N1 C18 C21 109.24(16) . . ?
N1 C18 C20 110.04(15) . . ?
C21 C18 C20 110.27(18) . . ?
N1 C18 C19 110.92(16) . . ?
C21 C18 C19 107.78(17) . . ?
C20 C18 C19 108.56(19) . . ?
C23 C22 N2 109.53(16) . . ?
C23 C22 C24 109.8(2) . . ?
N2 C22 C24 109.50(16) . . ?
C23 C22 C25 108.1(2) . . ?
N2 C22 C25 111.14(18) . . ?
C24 C22 C25 108.7(2) . . ?

loop_
_geom_bond_atom_site_label_1
_geom_bond_atom_site_label_2
_geom_bond_distance
_geom_bond_site_symmetry_2
_geom_bond_publ_flag
P1 C2 1.6874(17) . ?
P1 C1 1.8550(17) . ?
P2 C2 1.8528(17) . ?
P2 C3 1.8544(18) . ?
P2 Si 2.3082(6) . ?
P3 C3 1.6855(17) . ?
P3 C1 1.8529(17) . ?
Si N1 1.7481(15) . ?
Si N2 1.7507(14) . ?
Si C1 1.9730(16) . ?
N1 C16 1.414(2) . ?
N1 C18 1.493(2) . ?
N2 C17 1.410(2) . ?
N2 C22 1.495(2) . ?
C1 C4 1.580(2) . ?
C2 C8 1.551(2) . ?
C3 C12 1.540(2) . ?
C4 C6 1.531(3) . ?
C4 C5 1.534(2) . ?
C4 C7 1.534(3) . ?
C8 C10 1.527(3) . ?
C8 C9 1.529(3) . ?
C8 C11 1.530(3) . ?
C12 C13 1.534(3) . ?
C12 C15 1.534(3) . ?
C12 C14 1.537(3) . ?
C16 C17 1.328(3) . ?
C18 C21 1.513(3) . ?
C18 C20 1.526(3) . ?
C18 C19 1.526(3) . ?
C22 C23 1.493(3) . ?
C22 C24 1.522(3) . ?
C22 C25 1.523(3) . ?

loop_
_cod_related_entry_id
_cod_related_entry_database
_cod_related_entry_code
1 ChemSpider 4416523
